data_7108381
loop_
_publ_author_name
'Akira Onoda'
'Kazuki Fukumoto'
'Marcus Arlt'
'Marco Bocola'
'Ulrich Schwaneberg'
'Takashi Hayashi'

_publ_section_title
;
 A rhodium complex-linked beta-barrel protein as a hybrid biocatalyst for
 phenylacetylene polymerization
;
_journal_name_full Chem.Commun.
_journal_page_first 9756
_journal_paper_doi 10.1039/c2cc35165j
_journal_volume 48
_journal_year 2012
_chemical_formula_moiety 'C19 H22 N1 O2 Rh'
_chemical_formula_sum 'C19 H22 N O2 Rh'
_chemical_formula_weight 399.29
_chemical_name_systematic
;
?
;
_space_group_IT_number 14
_symmetry_cell_setting monoclinic
_symmetry_space_group_name_Hall '-P 2yn'
_symmetry_space_group_name_H-M 'P 1 21/n 1'
_atom_sites_solution_hydrogens geom
_atom_sites_solution_primary direct
_atom_sites_solution_secondary difmap
_audit_creation_method SHELXL-97
_cell_angle_alpha 90.00
_cell_angle_beta 91.9750(10)
_cell_angle_gamma 90.00
_cell_formula_units_Z 4
_cell_length_a 6.3936(2)
_cell_length_b 11.9067(4)
_cell_length_c 21.0945(6)
_cell_measurement_reflns_used 12729
_cell_measurement_temperature 108.1
_cell_measurement_theta_max 27.5
_cell_measurement_theta_min 3.3
_cell_volume 1604.90(9)
_computing_structure_refinement 'SHELXL-97 (Sheldrick, 1997)'
_computing_structure_solution 'SHELXS-97 (Sheldrick, 1990)'
_diffrn_ambient_temperature 108.1
_diffrn_detector_area_resol_mean 10.00
_diffrn_measured_fraction_theta_full 0.998
_diffrn_measured_fraction_theta_max 0.998
_diffrn_measurement_device_type 'Rigaku RAXIS-RAPID'
_diffrn_measurement_method \w
_diffrn_radiation_monochromator graphite
_diffrn_radiation_source 'fine-focus sealed tube'
_diffrn_radiation_type MoK\a
_diffrn_radiation_wavelength 0.71075
_diffrn_reflns_av_R_equivalents 0.0320
_diffrn_reflns_av_sigmaI/netI 0.0261
_diffrn_reflns_limit_h_max 8
_diffrn_reflns_limit_h_min -8
_diffrn_reflns_limit_k_max 15
_diffrn_reflns_limit_k_min -15
_diffrn_reflns_limit_l_max 27
_diffrn_reflns_limit_l_min -27
_diffrn_reflns_number 15370
_diffrn_reflns_theta_full 27.47
_diffrn_reflns_theta_max 27.47
_diffrn_reflns_theta_min 3.30
_diffrn_standards_number 3676
_exptl_absorpt_coefficient_mu 1.076
_exptl_absorpt_correction_T_max 0.938
_exptl_absorpt_correction_T_min 0.824
_exptl_absorpt_correction_type multi-scan
_exptl_absorpt_process_details
;
Higashi, T. (1995). Program for Absorption Correction.
Rigaku Corporation, Tokyo, Japan.
;
_exptl_crystal_colour yellow
_exptl_crystal_density_diffrn 1.652
_exptl_crystal_density_method 'not measured'
_exptl_crystal_description needle
_exptl_crystal_F_000 816.00
_exptl_crystal_size_max 0.17
_exptl_crystal_size_mid 0.08
_exptl_crystal_size_min 0.06
_refine_diff_density_max 0.555
_refine_diff_density_min -0.291
_refine_diff_density_rms 0.091
_refine_ls_extinction_method none
_refine_ls_goodness_of_fit_ref 1.054
_refine_ls_hydrogen_treatment mixed
_refine_ls_matrix_type full
_refine_ls_number_parameters 272
_refine_ls_number_reflns 3679
_refine_ls_number_restraints 0
_refine_ls_restrained_S_all 1.054
_refine_ls_R_factor_all 0.0296
_refine_ls_R_factor_gt 0.0239
_refine_ls_shift/su_max 0.003
_refine_ls_shift/su_mean 0.000
_refine_ls_structure_factor_coef Fsqd
_refine_ls_weighting_details 'calc w=1/[\s^2^(Fo^2^)+(0.0323P)^2^+0.8317P] where P=(Fo^2^+2Fc^2^)/3'
_refine_ls_weighting_scheme calc
_refine_ls_wR_factor_gt 0.0580
_refine_ls_wR_factor_ref 0.0600
_reflns_number_gt 3224
_reflns_number_total 3679
_reflns_threshold_expression >2sigma(I)
_cod_data_source_file c2cc35165j.txt
_cod_data_source_block shelxl
_cod_original_formula_sum 'C19 H22 N1 O2 Rh'
_cod_database_code 7108381

loop_
_symmetry_equiv_pos_as_xyz
'x, y, z'
'-x+1/2, y+1/2, -z+1/2'
'-x, -y, -z'
'x-1/2, -y-1/2, z-1/2'

loop_
_atom_site_label
_atom_site_type_symbol
_atom_site_fract_x
_atom_site_fract_y
_atom_site_fract_z
_atom_site_U_iso_or_equiv
_atom_site_adp_type
_atom_site_occupancy
_atom_site_symmetry_multiplicity
_atom_site_calc_flag
_atom_site_refinement_flags
Rh1 Rh 0.78714(3) 0.234565(13) 1.005804(7) 0.01455(6) Uani 1 1 d .
O1 O 0.7872(3) 0.56228(14) 0.74686(8) 0.0258(4) Uani 1 1 d .
O2 O 0.2094(3) 0.34513(13) 0.76881(8) 0.0235(3) Uani 1 1 d .
N1 N 0.5336(3) 0.42891(15) 0.76325(8) 0.0155(4) Uani 1 1 d .
C1 C 0.6088(4) 0.53067(18) 0.74122(9) 0.0170(4) Uani 1 1 d .
C2 C 0.4246(4) 0.59030(18) 0.71161(10) 0.0182(4) Uani 1 1 d .
H2 H 0.4277 0.6603 0.6921 0.022 Uiso 1 1 calc R
C3 C 0.2568(4) 0.52729(18) 0.71771(10) 0.0184(4) Uani 1 1 d .
H3 H 0.1221 0.5455 0.7031 0.022 Uiso 1 1 calc R
C4 C 0.3187(3) 0.42177(18) 0.75206(9) 0.0168(4) Uani 1 1 d .
C5 C 0.6612(4) 0.34488(18) 0.79686(10) 0.0175(4) Uani 1 1 d .
H5A H 0.8069 0.3557 0.7870 0.021 Uiso 1 1 calc R
H5B H 0.6197 0.2706 0.7824 0.021 Uiso 1 1 calc R
C6 C 0.6387(4) 0.35211(19) 0.86883(10) 0.0197(5) Uani 1 1 d .
H6A H 0.6798 0.4263 0.8836 0.024 Uiso 1 1 calc R
H6B H 0.4936 0.3403 0.8790 0.024 Uiso 1 1 calc R
C7 C 0.7736(4) 0.26499(18) 0.90181(10) 0.0162(4) Uani 1 1 d .
C8 C 0.7196(4) 0.15044(18) 0.91117(10) 0.0170(4) Uani 1 1 d .
C9 C 0.8944(4) 0.09719(19) 0.94174(10) 0.0187(4) Uani 1 1 d .
C10 C 1.0633(4) 0.17570(19) 0.94708(10) 0.0184(4) Uani 1 1 d .
C11 C 0.9891(4) 0.27898(19) 0.92259(10) 0.0178(4) Uani 1 1 d .
C21 C 0.5438(4) 0.34230(19) 1.03489(10) 0.0192(4) Uani 1 1 d .
C22 C 0.4189(4) 0.2965(2) 1.08930(12) 0.0231(5) Uani 1 1 d .
C23 C 0.4679(4) 0.1729(2) 1.10293(11) 0.0219(5) Uani 1 1 d .
C24 C 0.6864(4) 0.14027(18) 1.08439(10) 0.0164(4) Uani 1 1 d .
C25 C 0.8690(3) 0.20025(18) 1.10273(9) 0.0145(4) Uani 1 1 d .
C26 C 0.8675(4) 0.3032(2) 1.14529(10) 0.0192(4) Uani 1 1 d .
C27 C 0.8517(4) 0.41208(19) 1.10745(11) 0.0209(5) Uani 1 1 d .
C28 C 0.7386(4) 0.39633(18) 1.04353(10) 0.0196(5) Uani 1 1 d .
H8 H 0.593(4) 0.120(2) 0.9013(12) 0.022(7) Uiso 1 1 d .
H9 H 0.904(4) 0.027(2) 0.9530(11) 0.019(6) Uiso 1 1 d .
H10 H 1.200(4) 0.163(2) 0.9643(12) 0.019(6) Uiso 1 1 d .
H11 H 1.056(4) 0.344(3) 0.9200(12) 0.025(7) Uiso 1 1 d .
H21 H 0.461(5) 0.363(2) 0.9981(13) 0.030(7) Uiso 1 1 d .
H22A H 0.275(5) 0.302(3) 1.0785(13) 0.031(7) Uiso 1 1 d .
H22B H 0.445(4) 0.337(2) 1.1237(13) 0.018(6) Uiso 1 1 d .
H23A H 0.374(4) 0.128(2) 1.0789(13) 0.024(7) Uiso 1 1 d .
H23B H 0.444(5) 0.156(2) 1.1452(14) 0.031(8) Uiso 1 1 d .
H24 H 0.702(4) 0.066(2) 1.0762(12) 0.020(6) Uiso 1 1 d .
H25 H 0.984(4) 0.165(2) 1.1047(11) 0.012(6) Uiso 1 1 d .
H26A H 0.983(4) 0.304(2) 1.1704(12) 0.020(6) Uiso 1 1 d .
H26B H 0.764(4) 0.298(2) 1.1697(12) 0.017(6) Uiso 1 1 d .
H27A H 0.975(5) 0.437(2) 1.0994(13) 0.028(7) Uiso 1 1 d .
H27B H 0.792(4) 0.470(2) 1.1306(11) 0.015(6) Uiso 1 1 d .
H28 H 0.775(4) 0.448(3) 1.0145(13) 0.028(7) Uiso 1 1 d .

loop_
_atom_site_aniso_label
_atom_site_aniso_U_11
_atom_site_aniso_U_22
_atom_site_aniso_U_33
_atom_site_aniso_U_23
_atom_site_aniso_U_13
_atom_site_aniso_U_12
Rh1 0.01693(9) 0.01330(9) 0.01337(9) 0.00028(5) -0.00014(6) 0.00179(6)
O1 0.0190(9) 0.0244(9) 0.0340(9) 0.0046(7) 0.0000(7) -0.0036(7)
O2 0.0235(9) 0.0182(8) 0.0291(9) 0.0018(6) 0.0041(7) -0.0058(6)
N1 0.0160(9) 0.0148(8) 0.0157(8) 0.0038(7) -0.0006(7) 0.0012(7)
C1 0.0226(12) 0.0162(10) 0.0123(9) -0.0003(7) 0.0028(8) 0.0003(8)
C2 0.0261(12) 0.0142(10) 0.0143(10) 0.0017(7) 0.0012(8) 0.0037(9)
C3 0.0201(11) 0.0197(11) 0.0153(10) -0.0011(8) -0.0006(8) 0.0063(9)
C4 0.0210(11) 0.0162(10) 0.0131(9) -0.0030(8) 0.0001(8) 0.0007(8)
C5 0.0201(11) 0.0160(10) 0.0164(10) 0.0038(8) -0.0005(8) 0.0038(8)
C6 0.0255(12) 0.0184(11) 0.0152(10) 0.0019(8) 0.0002(9) 0.0087(9)
C7 0.0220(11) 0.0161(10) 0.0107(9) 0.0011(7) 0.0015(8) 0.0031(8)
C8 0.0208(12) 0.0174(10) 0.0126(9) -0.0022(8) -0.0019(8) -0.0001(9)
C9 0.0278(13) 0.0141(10) 0.0142(10) -0.0007(8) 0.0010(9) 0.0061(9)
C10 0.0205(12) 0.0216(11) 0.0131(9) -0.0015(8) 0.0007(8) 0.0069(9)
C11 0.0218(11) 0.0169(11) 0.0149(10) -0.0002(8) 0.0033(8) 0.0001(9)
C21 0.0193(11) 0.0191(11) 0.0191(11) 0.0002(8) 0.0008(9) 0.0083(9)
C22 0.0166(12) 0.0271(12) 0.0260(12) -0.0014(10) 0.0038(9) 0.0055(9)
C23 0.0181(12) 0.0256(12) 0.0223(11) 0.0034(9) 0.0035(9) -0.0026(9)
C24 0.0215(11) 0.0138(10) 0.0140(9) 0.0029(8) 0.0017(8) 0.0001(8)
C25 0.0159(11) 0.0157(10) 0.0121(9) 0.0019(7) 0.0008(8) 0.0027(8)
C26 0.0221(12) 0.0222(11) 0.0133(10) -0.0038(8) 0.0005(9) -0.0017(9)
C27 0.0246(13) 0.0161(11) 0.0223(11) -0.0055(9) 0.0043(9) -0.0020(9)
C28 0.0288(13) 0.0114(10) 0.0189(10) 0.0010(8) 0.0059(9) 0.0047(9)

loop_
_atom_type_symbol
_atom_type_description
_atom_type_scat_dispersion_real
_atom_type_scat_dispersion_imag
_atom_type_scat_source
C C 0.0033 0.0016 'International Tables Vol C Tables 4.2.6.8 and 6.1.1.4'
H H 0.0000 0.0000 'International Tables Vol C Tables 4.2.6.8 and 6.1.1.4'
O O 0.0106 0.0060 'International Tables Vol C Tables 4.2.6.8 and 6.1.1.4'
N N 0.0061 0.0033 'International Tables Vol C Tables 4.2.6.8 and 6.1.1.4'
Rh Rh 0.0000 0.0000 'International Tables Vol C Tables 4.2.6.8 and 6.1.1.4'

loop_
_geom_angle_atom_site_label_1
_geom_angle_atom_site_label_2
_geom_angle_atom_site_label_3
_geom_angle
C28 Rh1 C24 97.81(8)
C28 Rh1 C21 38.84(9)
C24 Rh1 C21 81.30(9)
C28 Rh1 C25 81.24(8)
C24 Rh1 C25 38.75(8)
C21 Rh1 C25 89.81(8)
C28 Rh1 C7 102.84(8)
C24 Rh1 C7 148.82(9)
C21 Rh1 C7 100.54(8)
C25 Rh1 C7 167.86(9)
C28 Rh1 C9 160.74(9)
C24 Rh1 C9 101.08(9)
C21 Rh1 C9 148.93(9)
C25 Rh1 C9 111.57(8)
C7 Rh1 C9 61.75(8)
C28 Rh1 C8 135.29(8)
C24 Rh1 C8 113.68(8)
C21 Rh1 C8 113.77(8)
C25 Rh1 C8 142.61(8)
C7 Rh1 C8 36.98(8)
C9 Rh1 C8 36.75(8)
C28 Rh1 C11 99.98(9)
C24 Rh1 C11 157.10(8)
C21 Rh1 C11 121.54(8)
C25 Rh1 C11 131.05(8)
C7 Rh1 C11 37.33(8)
C9 Rh1 C11 60.78(8)
C8 Rh1 C11 61.22(8)
C28 Rh1 C10 127.33(9)
C24 Rh1 C10 121.26(8)
C21 Rh1 C10 157.39(8)
C25 Rh1 C10 106.87(8)
C7 Rh1 C10 61.49(8)
C9 Rh1 C10 36.64(8)
C8 Rh1 C10 61.10(8)
C11 Rh1 C10 35.87(8)
C4 N1 C1 110.38(17)
C4 N1 C5 125.04(18)
C1 N1 C5 124.48(18)
O1 C1 N1 125.3(2)
O1 C1 C2 128.6(2)
N1 C1 C2 106.12(18)
C3 C2 C1 108.74(19)
C3 C2 H2 125.6
C1 C2 H2 125.6
C2 C3 C4 108.79(19)
C2 C3 H3 125.6
C4 C3 H3 125.6
O2 C4 N1 125.1(2)
O2 C4 C3 129.0(2)
N1 C4 C3 105.93(18)
N1 C5 C6 111.89(18)
N1 C5 H5A 109.2
C6 C5 H5A 109.2
N1 C5 H5B 109.2
C6 C5 H5B 109.2
H5A C5 H5B 107.9
C7 C6 C5 110.34(18)
C7 C6 H6A 109.6
C5 C6 H6A 109.6
C7 C6 H6B 109.6
C5 C6 H6B 109.6
H6A C6 H6B 108.1
C8 C7 C11 107.64(19)
C8 C7 C6 126.0(2)
C11 C7 C6 126.0(2)
C8 C7 Rh1 73.03(12)
C11 C7 Rh1 73.40(12)
C6 C7 Rh1 124.83(15)
C9 C8 C7 107.4(2)
C9 C8 Rh1 70.95(12)
C7 C8 Rh1 69.99(12)
C9 C8 H8 127.7(17)
C7 C8 H8 124.8(17)
Rh1 C8 H8 121.4(17)
C8 C9 C10 108.9(2)
C8 C9 Rh1 72.30(12)
C10 C9 Rh1 73.84(12)
C8 C9 H9 126.9(17)
C10 C9 H9 124.0(17)
Rh1 C9 H9 123.9(17)
C11 C10 C9 107.3(2)
C11 C10 Rh1 71.14(13)
C9 C10 Rh1 69.52(13)
C11 C10 H10 125.1(16)
C9 C10 H10 127.6(16)
Rh1 C10 H10 123.9(15)
C10 C11 C7 108.5(2)
C10 C11 Rh1 72.99(13)
C7 C11 Rh1 69.27(12)
C10 C11 H11 128.7(18)
C7 C11 H11 122.8(18)
Rh1 C11 H11 122.6(18)
C28 C21 C22 123.4(2)
C28 C21 Rh1 70.11(12)
C22 C21 Rh1 114.23(15)
C28 C21 H21 116.9(18)
C22 C21 H21 114.3(18)
Rh1 C21 H21 108.1(17)
C21 C22 C23 112.15(19)
C21 C22 H22A 109.1(18)
C23 C22 H22A 107.6(19)
C21 C22 H22B 109.6(18)
C23 C22 H22B 109.8(17)
H22A C22 H22B 109(2)
C24 C23 C22 112.53(19)
C24 C23 H23A 107.1(17)
C22 C23 H23A 108.9(17)
C24 C23 H23B 112.1(18)
C22 C23 H23B 110.4(18)
H23A C23 H23B 105(2)
C25 C24 C23 124.1(2)
C25 C24 Rh1 71.08(12)
C23 C24 Rh1 111.93(15)
C25 C24 H24 116.7(17)
C23 C24 H24 114.2(17)
Rh1 C24 H24 109.1(16)
C24 C25 C26 123.2(2)
C24 C25 Rh1 70.16(12)
C26 C25 Rh1 113.92(14)
C24 C25 H25 118.4(17)
C26 C25 H25 113.0(16)
Rh1 C25 H25 109.1(16)
C25 C26 C27 112.23(17)
C25 C26 H26A 109.7(17)
C27 C26 H26A 109.8(17)
C25 C26 H26B 108.9(18)
C27 C26 H26B 109.5(18)
H26A C26 H26B 107(2)
C28 C27 C26 112.38(18)
C28 C27 H27A 106.2(18)
C26 C27 H27A 110.2(19)
C28 C27 H27B 111.5(14)
C26 C27 H27B 111.8(15)
H27A C27 H27B 104(2)
C21 C28 C27 124.3(2)
C21 C28 Rh1 71.05(12)
C27 C28 Rh1 112.05(15)
C21 C28 H28 118.3(17)
C27 C28 H28 112.8(18)
Rh1 C28 H28 108.8(18)

loop_
_geom_bond_atom_site_label_1
_geom_bond_atom_site_label_2
_geom_bond_distance
Rh1 C28 2.111(2)
Rh1 C24 2.120(2)
Rh1 C21 2.123(2)
Rh1 C25 2.133(2)
Rh1 C7 2.222(2)
Rh1 C9 2.244(2)
Rh1 C8 2.262(2)
Rh1 C11 2.277(2)
Rh1 C10 2.301(2)
O1 C1 1.203(3)
O2 C4 1.210(3)
N1 C4 1.389(3)
N1 C1 1.389(3)
N1 C5 1.459(3)
C1 C2 1.493(3)
C2 C3 1.319(3)
C2 H2 0.9300
C3 C4 1.497(3)
C3 H3 0.9300
C5 C6 1.532(3)
C5 H5A 0.9700
C5 H5B 0.9700
C6 C7 1.504(3)
C6 H6A 0.9700
C6 H6B 0.9700
C7 C8 1.422(3)
C7 C11 1.441(3)
C8 C9 1.421(3)
C8 H8 0.90(3)
C9 C10 1.430(3)
C9 H9 0.87(3)
C10 C11 1.410(3)
C10 H10 0.95(3)
C11 H11 0.88(3)
C21 C28 1.408(3)
C21 C22 1.522(3)
C21 H21 0.96(3)
C22 C23 1.530(3)
C22 H22A 0.94(3)
C22 H22B 0.88(3)
C23 C24 1.515(3)
C23 H23A 0.94(3)
C23 H23B 0.93(3)
C24 C25 1.411(3)
C24 H24 0.90(3)
C25 C26 1.520(3)
C25 H25 0.85(3)
C26 C27 1.524(3)
C26 H26A 0.89(3)
C26 H26B 0.85(3)
C27 C28 1.520(3)
C27 H27A 0.86(3)
C27 H27B 0.93(3)
C28 H28 0.91(3)
